data_2005654
loop_
_publ_author_name
'Mahoui, A.'
'Lapasset, J.'
'Moret, J.'
'Saint Gr\'egoire, P.'

_publ_section_title
;
 Bis(tetraethylammonium) Tetrachlorometallates,
 [(C~2~H~5~)~4~N]~2~[<i>M</i>Cl~4~], where <i>M</i> = Hg, Cd, Zn
;
_journal_issue 11
_journal_name_full 'Acta Crystallographica Section C'
_journal_page_first 2671
_journal_page_last 2674
_journal_paper_doi 10.1107/S010827019600666X
_journal_volume 52
_journal_year 1996
_chemical_formula_iupac '(C8 H20 N)2 , [Zn Cl4] '
_chemical_formula_moiety '((C8 H20 N) 1+) 2, Cl4 Zn 2-'
_chemical_formula_structural '(C8 H20 N) 2 Zn Cl4'
_chemical_formula_sum 'C16 H40 Cl4 N2 Zn'
_chemical_formula_weight 467.67
_chemical_name_systematic
;
 Bis(tetraethylammonium)-tetrachlorozincate
;
_space_group_IT_number 137
_symmetry_cell_setting tetragonal
_symmetry_space_group_name_Hall '-P 4ac 2a'
_symmetry_space_group_name_H-M 'P 42/n m c :2'
_cell_angle_alpha 90.00
_cell_angle_beta 90.00
_cell_angle_gamma 90.00
_cell_formula_units_Z 2
_cell_length_a 9.0147(10)
_cell_length_b 9.0147(10)
_cell_length_c 14.964(2)
_cell_measurement_reflns_used 25
_cell_measurement_temperature 293(2)
_cell_measurement_theta_max 43
_cell_measurement_theta_min 10
_cell_volume 1216.0(3)
_computing_cell_refinement 'CAD4 software'
_computing_data_collection 'CAD4 software (Enraf-Nonius, 1989)'
_computing_data_reduction 'Local program'
_computing_molecular_graphics 'ORTEPII (Johnson, 1976)'
_computing_publication_material SHELXL93
_computing_structure_refinement 'SHELXL93 (Sheldrick, 1993)'
_computing_structure_solution 'SHELXS86 (Sheldrick, 1990)'
_diffrn_ambient_temperature 293(2)
_diffrn_measurement_device 'Enraf-Nonius CAD4'
_diffrn_measurement_method \q/2\q
_diffrn_radiation_monochromator graphite
_diffrn_radiation_source 'fine-focus sealed tube'
_diffrn_radiation_type CuK\a
_diffrn_radiation_wavelength 1.54180
_diffrn_reflns_av_R_equivalents 0.0547
_diffrn_reflns_av_sigmaI/netI 0.0156
_diffrn_reflns_limit_h_max 7
_diffrn_reflns_limit_h_min 0
_diffrn_reflns_limit_k_max 10
_diffrn_reflns_limit_k_min 0
_diffrn_reflns_limit_l_max 16
_diffrn_reflns_limit_l_min 0
_diffrn_reflns_number 1072
_diffrn_reflns_theta_max 59.92
_diffrn_reflns_theta_min 5.73
_diffrn_standards_decay_% 0
_diffrn_standards_interval_time 60
_diffrn_standards_number 3
_exptl_absorpt_coefficient_mu 5.437
_exptl_absorpt_correction_T_max 0.4717
_exptl_absorpt_correction_T_min 0.2934
_exptl_absorpt_correction_type 'gaussian SHELX76 (Sheldrick, 1976)'
_exptl_crystal_colour Colourless
_exptl_crystal_density_diffrn 1.277
_exptl_crystal_density_meas ?
_exptl_crystal_description 'Transparent prism'
_exptl_crystal_F_000 496
_exptl_crystal_size_max 0.31
_exptl_crystal_size_mid 0.30
_exptl_crystal_size_min 0.17
_refine_diff_density_max 0.450
_refine_diff_density_min -0.366
_refine_ls_extinction_coef 0.0064(18)
_refine_ls_extinction_method 'SHELXL93 (Sheldrick, 1993)'
_refine_ls_goodness_of_fit_all 1.120
_refine_ls_goodness_of_fit_obs 1.195
_refine_ls_hydrogen_treatment noref
_refine_ls_matrix_type full
_refine_ls_number_parameters 39
_refine_ls_number_reflns 511
_refine_ls_number_restraints 8
_refine_ls_restrained_S_all 1.117
_refine_ls_restrained_S_obs 1.190
_refine_ls_R_factor_all 0.0688
_refine_ls_R_factor_obs 0.0599
_refine_ls_shift/esd_max 0.001
_refine_ls_shift/esd_mean 0.000
_refine_ls_structure_factor_coef Fsqd
_refine_ls_weighting_details 'w = 1/[\s^2^(Fo^2^)+(0.1205P)^2^+0.8609P] where P=(Fo^2^+2Fc^2^)/3'
_refine_ls_weighting_scheme calc
_refine_ls_wR_factor_all 0.1924
_refine_ls_wR_factor_obs 0.1841
_reflns_number_observed 416
_reflns_number_total 511
_reflns_observed_criterion >2sigma(I)
_cod_data_source_file md1004.cif
_cod_data_source_block M=Zn
_cod_depositor_comments
;
The following automatic conversions were performed:
'_symmetry_cell_setting' value 'Tetragonal' changed to 'tetragonal'
according to '/home/saulius/struct/CIF-dictionaries/cif_core.dic'
dictionary named 'cif_core.dic' version 2.4.1 from 2010-06-29.

Automatic conversion script
Id: cif_fix_enum 1527 2010-12-29 10:47:43Z saulius 

The following automatic conversions were performed:

'_symmetry_cell_setting' value 'Tetragonal' changed to 'tetragonal'
according to /home/saulius/struct/CIF-dictionaries/cif_core.dic
dictionary named 'cif_core.dic' version 2.4.1 from 2010-06-29.

Automatic conversion script
Id: cif_fix_values 1715 2011-07-08 13:25:40Z adriana 

The following automatic conversions were performed:

'_exptl_crystal_density_meas' value 'not measured' was changed to '?'
- the value is perceived as not measured.

Automatic conversion script
Id: cif_fix_values 3008 2015-01-20 13:52:24Z robertas 

The following automatic conversions were performed:

'_refine_ls_weighting_scheme' value 'calc w =
1/[\s^2^(Fo^2^)+(0.1205P)^2^+0.8609P] where P=(Fo^2^+2Fc^2^)/3' was
changed to 'calc'. New tag '_refine_ls_weighting_details' was
created. The value of the new tag was set to 'w =
1/[\s^2^(Fo^2^)+(0.1205P)^2^+0.8609P] where P=(Fo^2^+2Fc^2^)/3'.

Automatic conversion script
Id: cif_fix_values 3143 2015-03-26 13:38:13Z robertas 
;
_cod_original_cell_volume 1216.1(3)
_cod_original_sg_symbol_Hall '-P 4ac 2ac'
_cod_original_sg_symbol_H-M 'P 42/n m c'
_cod_database_code 2005654

loop_
_symmetry_equiv_pos_as_xyz
'x, y, z'
'-x+1/2, y, z'
'x, -y+1/2, z'
'-x+1/2, -y+1/2, z'
'y, x, z+1/2'
'-y+1/2, x, z+1/2'
'y, -x+1/2, z+1/2'
'-y+1/2, -x+1/2, z+1/2'
'-x, -y, -z'
'x-1/2, -y, -z'
'-x, y-1/2, -z'
'x-1/2, y-1/2, -z'
'-y, -x, -z-1/2'
'y-1/2, -x, -z-1/2'
'-y, x-1/2, -z-1/2'
'y-1/2, x-1/2, -z-1/2'

loop_
_atom_site_aniso_label
_atom_site_aniso_U_11
_atom_site_aniso_U_22
_atom_site_aniso_U_33
_atom_site_aniso_U_12
_atom_site_aniso_U_13
_atom_site_aniso_U_23
Zn 0.0695(9) 0.0695(9) 0.0516(11) 0.000 0.000 0.000
Cl 0.087(2) 0.117(2) 0.101(2) 0.001(2) -0.0292(12) 0.007(2)

loop_
_atom_site_label
_atom_site_occupancy
_atom_site_fract_x
_atom_site_fract_y
_atom_site_fract_z
_atom_site_U_iso_or_equiv
_atom_site_thermal_displace_type
_atom_site_calc_flag
_atom_site_refinement_flags
_atom_site_type_symbol
Zn 1 -0.2500 0.2500 0.2500 0.0636(8) Uani d S Zn
Cl 0.50 -0.0474(3) 0.2265(5) 0.3383(2) 0.1013(8) Uani d P Cl
N 1 0.2500 0.2500 0.5866(5) 0.067(2) Uiso d SD N
C1 0.25 0.214(3) 0.0889(13) 0.5722(12) 0.112(4) Uiso d PD C
H1A 0.25 0.109(3) 0.0734(13) 0.5837(12) 0.082(13) Uiso calc PR H
H1B 0.25 0.269(3) 0.0297(13) 0.6148(12) 0.082(13) Uiso calc PR H
C11 0.50 0.2500 0.035(2) 0.4770(11) 0.099(4) Uiso d SPD C
H11A 0.25 0.2249 -0.068(2) 0.4714(11) 0.082(13) Uiso calc PR H
H11B 0.25 0.3540 0.048(2) 0.4656(11) 0.082(13) Uiso calc PR H
H11C 0.25 0.1938 0.092(2) 0.4345(11) 0.082(13) Uiso calc PR H
C2 0.25 0.4121(13) 0.289(3) 0.6021(12) 0.112(4) Uiso d PD C
H2A 0.25 0.4269(13) 0.394(3) 0.5915(12) 0.082(13) Uiso calc PR H
H2B 0.25 0.4731(13) 0.234(3) 0.5599(12) 0.082(13) Uiso calc PR H
C22 0.50 0.462(2) 0.2500 0.6988(10) 0.099(4) Uiso d SPD C
H22A 0.25 0.564(2) 0.2756 0.7063(10) 0.082(13) Uiso calc PR H
H22B 0.25 0.449(2) 0.1457 0.7091(10) 0.082(13) Uiso calc PR H
H22C 0.25 0.403(2) 0.3050 0.7407(10) 0.082(13) Uiso calc PR H
C3 0.25 0.1696(18) 0.325(3) 0.6612(12) 0.112(4) Uiso d PD C
H3A 0.25 0.1926(18) 0.430(3) 0.6593(12) 0.082(13) Uiso calc PR H
H3B 0.25 0.2070(18) 0.286(3) 0.7173(12) 0.082(13) Uiso calc PR H
C33 0.25 -0.0007(18) 0.307(3) 0.6601(13) 0.099(4) Uiso d PD C
H33A 0.25 -0.0427(18) 0.358(3) 0.7103(13) 0.082(13) Uiso calc PR H
H33B 0.25 -0.0254(18) 0.203(3) 0.6638(13) 0.082(13) Uiso calc PR H
H33C 0.25 -0.0398(18) 0.347(3) 0.6057(13) 0.082(13) Uiso calc PR H
C4 0.25 0.191(3) 0.3254(18) 0.5046(11) 0.112(4) Uiso d PD C
H4A 0.25 0.089(3) 0.2954(18) 0.4972(11) 0.082(13) Uiso calc PR H
H4B 0.50 0.246(3) 0.2876(18) 0.4536(11) 0.082(13) Uiso calc SPR H
C44 0.25 0.197(3) 0.4961(18) 0.5008(15) 0.099(4) Uiso d PD C
H44A 0.25 0.156(3) 0.5294(18) 0.4450(15) 0.082(13) Uiso calc PR H
H44B 0.25 0.298(3) 0.5287(18) 0.5056(15) 0.082(13) Uiso calc PR H
H44C 0.25 0.140(3) 0.5365(18) 0.5493(15) 0.082(13) Uiso calc PR H

loop_
_atom_type_symbol
_atom_type_description
_atom_type_scat_dispersion_real
_atom_type_scat_dispersion_imag
_atom_type_scat_source
H H 0.0000 0.0000 'International Tables Vol C Tables 4.2.6.8 and 6.1.1.4'
C C 0.0181 0.0091 'International Tables Vol C Tables 4.2.6.8 and 6.1.1.4'
N N 0.0311 0.0180 'International Tables Vol C Tables 4.2.6.8 and 6.1.1.4'
Cl Cl 0.3639 0.7018 'International Tables Vol C Tables 4.2.6.8 and 6.1.1.4'
Zn Zn -1.5491 0.6778 'International Tables Vol C Tables 4.2.6.8 and 6.1.1.4'

loop_
_geom_angle_atom_site_label_1
_geom_angle_atom_site_label_2
_geom_angle_atom_site_label_3
_geom_angle_site_symmetry_3
_geom_angle
_geom_angle_publ_flag
Cl Zn Cl 15_566 109.91(7) yes
Cl Zn Cl 4_455 108.60(14) yes
C1 N C2 . 116.8(14) yes
C1 N C3 . 116.0(13) yes
C1 N C4 . 104.1(12) yes
C2 N C3 . 104.5(12) yes
C2 N C4 . 111.2(12) yes
C3 N C4 . 103.6(12) yes
N C1 C11 . 112.9(13) yes
N C2 C22 . 111.6(13) yes
N C3 C33 . 115.3(14) yes
N C4 C44 . 118.2(15) yes

loop_
_geom_bond_atom_site_label_1
_geom_bond_atom_site_label_2
_geom_bond_distance
_geom_bond_publ_flag
Zn Cl 2.265(2) yes
N C3 1.492(9) yes
N C4 1.499(9) yes
N C1 1.504(9) yes
N C2 1.519(10) yes
C1 C11 1.540(10) yes
C2 C22 1.554(10) yes
C3 C33 1.543(10) yes
C4 C44 1.540(10) yes
